data_7045147
loop_
_publ_author_name
'Liao, Jian-Zhen'
'Wang, Sa-Sa'
'Wu, Xiao-Yuan'
'Yu, Rongmin'
'Lu, Can-Zhong'
'Chen, Xu-Lin'

_publ_section_title
;
 Coordination-driven fast self-assembly of a charge-transfer hydrogel with
 reversible photochromism.
;
_journal_issue 4
_journal_name_full 'Dalton transactions (Cambridge, England : 2003)'
_journal_page_first 1027
_journal_page_last 1031
_journal_paper_doi 10.1039/c7dt04276k
_journal_volume 47
_journal_year 2018
_chemical_formula_moiety '2(H6 Mg0.5 O3), 2(C9 H6 N O5 S)'
_chemical_formula_sum 'C18 H24 Mg N2 O16 S2'
_chemical_formula_weight 612.82
_space_group_crystal_system triclinic
_space_group_IT_number 2
_space_group_name_Hall '-P 1'
_space_group_name_H-M_alt 'P -1'
_symmetry_space_group_name_Hall '-P 1'
_symmetry_space_group_name_H-M 'P -1'
_atom_sites_solution_hydrogens mixed
_atom_sites_solution_primary direct
_audit_creation_date 2017-12-07
_audit_creation_method
;
Olex2 1.2
(compiled 2017.03.28 svn.r3405 for OlexSys, GUI svn.r5335)
;
_audit_update_record
;
2017-12-07 deposited with the CCDC.
2017-12-11 downloaded from the CCDC.
;
_cell_angle_alpha 87.381(5)
_cell_angle_beta 80.708(5)
_cell_angle_gamma 83.888(5)
_cell_formula_units_Z 2
_cell_length_a 8.1898(5)
_cell_length_b 8.9388(6)
_cell_length_c 16.7878(10)
_cell_measurement_reflns_used 4720
_cell_measurement_temperature 100.0(3)
_cell_measurement_theta_max 76.3060
_cell_measurement_theta_min 5.0020
_cell_volume 1205.45(13)
_computing_cell_refinement 'CrysAlisPro 1.171.38.43f (Rigaku OD, 2015)'
_computing_data_collection 'CrysAlisPro 1.171.38.43f (Rigaku OD, 2015)'
_computing_data_reduction 'CrysAlisPro 1.171.38.43f (Rigaku OD, 2015)'
_computing_molecular_graphics 'Olex2 (Dolomanov et al., 2009)'
_computing_publication_material 'Olex2 (Dolomanov et al., 2009)'
_computing_structure_refinement 'ShelXL (Sheldrick, 2015)'
_computing_structure_solution 'ShelXS (Sheldrick, 2008)'
_diffrn_ambient_environment N~2~
_diffrn_ambient_temperature 100.0(3)
_diffrn_detector 'CCD plate'
_diffrn_detector_area_resol_mean 10.3503
_diffrn_detector_type Atlas
_diffrn_measured_fraction_theta_full 0.999
_diffrn_measured_fraction_theta_max 0.963
_diffrn_measurement_details
;
List of Runs (angles in degrees, time in seconds):

  # Type    Start    End  Width  t~exp~   \w     \q     \k     \f   Frames
#--------------------------------------------------------------------------
  1  \w   -117.00 -24.00   1.00    9.00    --  -40.91 -38.00-180.00   93
  2  \w   -117.00 -22.00   1.00    9.00    --  -40.91 -38.00 -90.00   95
  3  \w      2.00  58.00   1.00    9.00    --   40.91 -99.00 150.00   56
  4  \w     28.00  59.00   1.00    9.00    --   40.91  38.00  60.00   31
  5  \w     67.00 111.00   1.00    9.00    --   40.91  38.00  60.00   44
  6  \w     23.00  78.00   1.00    9.00    --   40.91-125.00  90.00   55
  7  \w     49.00  95.00   1.00    9.00    --   40.91-125.00 -90.00   46
  8  \w     38.00  68.00   1.00   20.00    --  113.00 -95.00-120.00   30
  9  \w     69.00 133.00   1.00   20.00    --  113.00 -61.00 -30.00   64
 10  \w     79.00 137.00   1.00   20.00    --  113.00 -61.00-150.00   58
 11  \w    112.00 175.00   1.00   20.00    --  113.00 111.00  30.00   63
 12  \w     94.00 175.00   1.00   20.00    --  113.00  45.00 120.00   81
 13  \w     42.00 138.00   1.00   20.00    --  113.00 -30.00  90.00   96
 14  \w     86.00 138.00   1.00   20.00    --  113.00 -77.00  30.00   52
 15  \w     58.00 116.00   1.00   20.00    --  113.00-111.00-150.00   58
 16  \w     35.00  60.00   1.00   20.00    --  113.00-111.00 -30.00   25
 17  \w     79.00 105.00   1.00   20.00    --  113.00-111.00 -30.00   26
 18  \w     44.00 116.00   1.00   20.00    --  113.00-111.00  30.00   72
 19  \w     32.00 167.00   1.00   20.00    --  113.00 -15.00 -60.00  135
;
_diffrn_measurement_device 'four-circle diffractometer'
_diffrn_measurement_device_type 'SuperNova, Dual, Cu at zero, Atlas'
_diffrn_measurement_method '\w scans'
_diffrn_orient_matrix_type 'CrysAlisPro convention (1999,Acta A55,543-557)'
_diffrn_orient_matrix_UB_11 -0.1003356000
_diffrn_orient_matrix_UB_12 -0.0127199000
_diffrn_orient_matrix_UB_13 0.0855190000
_diffrn_orient_matrix_UB_21 -0.0651643000
_diffrn_orient_matrix_UB_22 0.1677092000
_diffrn_orient_matrix_UB_23 -0.0054175000
_diffrn_orient_matrix_UB_31 -0.1496272000
_diffrn_orient_matrix_UB_32 -0.0421945000
_diffrn_orient_matrix_UB_33 -0.0362084000
_diffrn_radiation_monochromator mirror
_diffrn_radiation_probe x-ray
_diffrn_radiation_type CuK\a
_diffrn_radiation_wavelength 1.54184
_diffrn_reflns_av_R_equivalents 0.0319
_diffrn_reflns_av_unetI/netI 0.0327
_diffrn_reflns_Laue_measured_fraction_full 0.999
_diffrn_reflns_Laue_measured_fraction_max 0.963
_diffrn_reflns_limit_h_max 7
_diffrn_reflns_limit_h_min -10
_diffrn_reflns_limit_k_max 10
_diffrn_reflns_limit_k_min -11
_diffrn_reflns_limit_l_max 18
_diffrn_reflns_limit_l_min -21
_diffrn_reflns_number 8127
_diffrn_reflns_point_group_measured_fraction_full 0.999
_diffrn_reflns_point_group_measured_fraction_max 0.963
_diffrn_reflns_theta_full 67.684
_diffrn_reflns_theta_max 76.450
_diffrn_reflns_theta_min 4.978
_diffrn_source 'micro-focus sealed X-ray tube'
_diffrn_source_type 'SuperNova (Cu) X-ray Source'
_exptl_absorpt_coefficient_mu 3.052
_exptl_absorpt_correction_T_max 1.00000
_exptl_absorpt_correction_T_min 0.77087
_exptl_absorpt_correction_type multi-scan
_exptl_absorpt_process_details
;
CrysAlisPro 1.171.38.43f (Rigaku Oxford Diffraction, 2015)
Empirical absorption correction using spherical harmonics,
 implemented in SCALE3 ABSPACK scaling algorithm.
;
_exptl_crystal_colour colourless
_exptl_crystal_colour_primary colourless
_exptl_crystal_density_diffrn 1.688
_exptl_crystal_density_method 'not measured'
_exptl_crystal_description block
_exptl_crystal_F_000 636
_exptl_crystal_size_max 0.2
_exptl_crystal_size_mid 0.18
_exptl_crystal_size_min 0.06
_refine_diff_density_max 0.370
_refine_diff_density_min -0.655
_refine_diff_density_rms 0.079
_refine_ls_extinction_method none
_refine_ls_goodness_of_fit_ref 1.057
_refine_ls_hydrogen_treatment mixed
_refine_ls_matrix_type full
_refine_ls_number_parameters 403
_refine_ls_number_reflns 4876
_refine_ls_number_restraints 0
_refine_ls_restrained_S_all 1.057
_refine_ls_R_factor_all 0.0411
_refine_ls_R_factor_gt 0.0386
_refine_ls_shift/su_max 0.001
_refine_ls_shift/su_mean 0.000
_refine_ls_structure_factor_coef Fsqd
_refine_ls_weighting_details 'w=1/[\s^2^(Fo^2^)+(0.0674P)^2^+0.5288P] where P=(Fo^2^+2Fc^2^)/3'
_refine_ls_weighting_scheme calc
_refine_ls_wR_factor_gt 0.1064
_refine_ls_wR_factor_ref 0.1084
_reflns_Friedel_coverage 0.000
_reflns_number_gt 4550
_reflns_number_total 4876
_reflns_threshold_expression 'I > 2\s(I)'
_cod_data_source_file c7dt04276k2.cif
_cod_data_source_block cryst-Mg
_cod_depositor_comments 'Adding full bibliography for 7045147--7045148.cif.'
_cod_original_cell_volume 1205.47(13)
_cod_database_code 7045147
_shelx_shelxl_version_number 2016/6
_chemical_oxdiff_formula 'C H O N S Mg'
_shelx_space_group_comment
;
The symmetry employed for this shelxl refinement is uniquely defined
by the following loop, which should always be used as a source of
symmetry information in preference to the above space-group names.
They are only intended as comments.
;
_reflns_odcompleteness_completeness 99.89
_reflns_odcompleteness_iscentric 1
_reflns_odcompleteness_theta 69.95
_olex2_refinement_description
;
1. Fixed Uiso
 At 1.2 times of:
  All C(H) groups, All C(H,H) groups
2.a Secondary CH2 refined with riding coordinates:
 C1(H1A,H1B), C2(H2A,H2B), C10(H10A,H10B), C11(H11A,H11B)
2.b Aromatic/amide H refined with riding coordinates:
 C8(H8), C9(H9), C17(H17), C18(H18)
;
_olex2_submission_special_instructions 'No special instructions were received'
_oxdiff_exptl_absorpt_empirical_details
;
Empirical correction (ABSPACK) includes:
- Absorption correction using spherical harmonics
- Frame scaling
;
_oxdiff_exptl_absorpt_empirical_full_max 5.033
_oxdiff_exptl_absorpt_empirical_full_min 0.264

loop_
_space_group_symop_operation_xyz
'x, y, z'
'-x, -y, -z'

loop_
_atom_site_label
_atom_site_type_symbol
_atom_site_fract_x
_atom_site_fract_y
_atom_site_fract_z
_atom_site_U_iso_or_equiv
_atom_site_adp_type
_atom_site_occupancy
_atom_site_site_symmetry_order
_atom_site_calc_flag
_atom_site_refinement_flags_posn
_atom_site_refinement_flags_adp
_atom_site_refinement_flags_occupancy
Mg1 Mg 1.000000 1.000000 0.500000 0.01093(17) Uani 1 2 d S T P
Mg2 Mg 1.500000 0.500000 0.500000 0.01013(17) Uani 1 2 d S T P
S1 S 0.91130(5) 0.46779(4) 0.67389(2) 0.01264(12) Uani 1 1 d . . .
O1 O 0.89374(16) 0.57728(14) 0.60738(7) 0.0170(3) Uani 1 1 d . . .
O2 O 0.78759(17) 0.35889(15) 0.68280(8) 0.0217(3) Uani 1 1 d . . .
O3 O 1.07964(16) 0.39502(15) 0.66898(8) 0.0205(3) Uani 1 1 d . . .
O4 O 1.08816(15) 0.56475(14) 0.90655(7) 0.0170(3) Uani 1 1 d . . .
O5 O 0.83368(16) 0.95940(15) 0.77933(7) 0.0199(3) Uani 1 1 d . . .
N1 N 0.98241(18) 0.76743(17) 0.83787(8) 0.0146(3) Uani 1 1 d . . .
C1 C 0.8703(2) 0.5745(2) 0.76334(10) 0.0157(3) Uani 1 1 d . . .
H1A H 0.763081 0.633272 0.766046 0.019 Uiso 1 1 calc R . .
H1B H 0.866239 0.506803 0.810312 0.019 Uiso 1 1 calc R . .
C2 C 1.0054(2) 0.67931(19) 0.76401(10) 0.0149(3) Uani 1 1 d . . .
H2A H 1.112607 0.619885 0.758759 0.018 Uiso 1 1 calc R . .
H2B H 1.006593 0.748078 0.717563 0.018 Uiso 1 1 calc R . .
C3 C 0.9074(2) 0.9156(2) 0.83453(10) 0.0142(3) Uani 1 1 d . . .
C4 C 0.9240(2) 1.0151(2) 0.90094(10) 0.0131(3) Uani 1 1 d . . .
C5 C 0.9937(2) 0.95272(19) 0.96827(10) 0.0124(3) Uani 1 1 d . . .
C6 C 1.04768(19) 0.79786(19) 0.97355(10) 0.0131(3) Uani 1 1 d . . .
C7 C 1.0413(2) 0.69878(19) 0.90542(10) 0.0136(3) Uani 1 1 d . . .
C8 C 1.1109(2) 0.73858(19) 1.04089(10) 0.0150(3) Uani 1 1 d . . .
H8 H 1.143203 0.635916 1.044858 0.018 Uiso 1 1 calc R . .
C9 C 1.1269(2) 0.8328(2) 1.10378(10) 0.0150(3) Uani 1 1 d . . .
H9 H 1.171809 0.792466 1.148493 0.018 Uiso 1 1 calc R . .
S2 S 1.39776(5) -0.00784(4) 0.67661(2) 0.01132(12) Uani 1 1 d . . .
O6 O 1.39139(15) 0.10135(14) 0.60883(7) 0.0155(3) Uani 1 1 d . . .
O7 O 1.52821(15) -0.13243(14) 0.65746(7) 0.0156(3) Uani 1 1 d . . .
O8 O 1.23621(15) -0.05785(14) 0.70873(7) 0.0163(3) Uani 1 1 d . . .
O9 O 1.34929(15) 0.09130(14) 0.93877(7) 0.0171(3) Uani 1 1 d . . .
O10 O 1.40130(16) 0.49292(15) 0.76331(7) 0.0182(3) Uani 1 1 d . . .
N2 N 1.37301(17) 0.29272(16) 0.85166(8) 0.0132(3) Uani 1 1 d . . .
C10 C 1.4599(2) 0.09042(19) 0.75454(10) 0.0136(3) Uani 1 1 d . . .
H10A H 1.490194 0.019467 0.796444 0.016 Uiso 1 1 calc R . .
H10B H 1.556499 0.141980 0.732806 0.016 Uiso 1 1 calc R . .
C11 C 1.3186(2) 0.20433(19) 0.79044(10) 0.0147(3) Uani 1 1 d . . .
H11A H 1.283681 0.271382 0.747919 0.018 Uiso 1 1 calc R . .
H11B H 1.224350 0.152137 0.815083 0.018 Uiso 1 1 calc R . .
C12 C 1.4087(2) 0.4398(2) 0.83097(10) 0.0141(3) Uani 1 1 d . . .
C13 C 1.4585(2) 0.52812(19) 0.89427(10) 0.0123(3) Uani 1 1 d . . .
C14 C 1.4742(2) 0.45840(19) 0.97029(9) 0.0118(3) Uani 1 1 d . . .
C15 C 1.4398(2) 0.30783(19) 0.98816(10) 0.0130(3) Uani 1 1 d . . .
C16 C 1.3839(2) 0.22053(19) 0.92642(10) 0.0133(3) Uani 1 1 d . . .
C17 C 1.4595(2) 0.24065(19) 1.06218(10) 0.0140(3) Uani 1 1 d . . .
H17 H 1.438598 0.140887 1.072951 0.017 Uiso 1 1 calc R . .
C18 C 1.4888(2) 0.6766(2) 0.87864(10) 0.0143(3) Uani 1 1 d . . .
H18 H 1.474943 0.721986 0.828897 0.017 Uiso 1 1 calc R . .
O11 O 0.76391(15) 0.93827(15) 0.52482(8) 0.0163(3) Uani 1 1 d . . .
O12 O 0.98512(16) 1.06925(15) 0.61671(7) 0.0164(3) Uani 1 1 d . . .
O13 O 1.09644(16) 0.79196(14) 0.53742(8) 0.0170(3) Uani 1 1 d . . .
O14 O 1.60180(15) 0.31683(14) 0.56321(7) 0.0140(2) Uani 1 1 d . . .
O15 O 1.56994(17) 0.38910(15) 0.39397(7) 0.0174(3) Uani 1 1 d . . .
O16 O 1.28070(15) 0.40717(14) 0.51823(8) 0.0161(3) Uani 1 1 d . . .
H13A H 1.197(4) 0.754(3) 0.5220(16) 0.034(7) Uiso 1 1 d . . .
H15A H 1.536(3) 0.311(3) 0.3805(16) 0.032(7) Uiso 1 1 d . . .
H16A H 1.220(4) 0.413(3) 0.4827(18) 0.035(7) Uiso 1 1 d . . .
H14A H 1.657(4) 0.330(3) 0.6042(18) 0.044(8) Uiso 1 1 d . . .
H11C H 0.713(3) 0.921(3) 0.4856(15) 0.023(6) Uiso 1 1 d . . .
H14B H 1.548(4) 0.248(3) 0.5731(16) 0.030(7) Uiso 1 1 d . . .
H15B H 1.589(4) 0.430(3) 0.3498(18) 0.036(7) Uiso 1 1 d . . .
H11D H 0.706(4) 0.918(3) 0.5683(19) 0.038(8) Uiso 1 1 d . . .
H16B H 1.218(4) 0.406(4) 0.565(2) 0.045(8) Uiso 1 1 d . . .
H13B H 1.040(4) 0.727(4) 0.5570(19) 0.044(8) Uiso 1 1 d . . .
H12A H 1.051(5) 1.031(5) 0.646(2) 0.074(12) Uiso 1 1 d . . .
H12B H 0.942(4) 1.151(4) 0.6352(18) 0.042(8) Uiso 1 1 d . . .

loop_
_atom_site_aniso_label
_atom_site_aniso_U_11
_atom_site_aniso_U_22
_atom_site_aniso_U_33
_atom_site_aniso_U_23
_atom_site_aniso_U_13
_atom_site_aniso_U_12
Mg1 0.0089(3) 0.0126(4) 0.0123(4) -0.0013(3) -0.0029(3) -0.0033(3)
Mg2 0.0093(3) 0.0114(4) 0.0109(3) -0.0008(3) -0.0037(3) -0.0028(3)
S1 0.0142(2) 0.0139(2) 0.0114(2) -0.00144(15) -0.00450(15) -0.00464(15)
O1 0.0176(6) 0.0203(6) 0.0160(6) 0.0030(5) -0.0086(5) -0.0074(5)
O2 0.0285(7) 0.0224(7) 0.0187(6) 0.0006(5) -0.0086(5) -0.0164(6)
O3 0.0195(6) 0.0244(7) 0.0172(6) -0.0046(5) -0.0057(5) 0.0048(5)
O4 0.0173(6) 0.0159(6) 0.0182(6) -0.0039(5) -0.0022(5) -0.0025(5)
O5 0.0211(6) 0.0245(7) 0.0164(6) -0.0032(5) -0.0088(5) -0.0029(5)
N1 0.0155(7) 0.0172(7) 0.0126(6) -0.0038(5) -0.0030(5) -0.0058(5)
C1 0.0142(8) 0.0192(8) 0.0146(7) -0.0048(6) -0.0005(6) -0.0060(6)
C2 0.0152(8) 0.0178(8) 0.0127(7) -0.0054(6) -0.0014(6) -0.0060(6)
C3 0.0130(7) 0.0173(8) 0.0130(7) -0.0009(6) -0.0011(6) -0.0054(6)
C4 0.0110(7) 0.0185(8) 0.0110(7) -0.0027(6) -0.0024(6) -0.0046(6)
C5 0.0099(7) 0.0161(8) 0.0118(7) -0.0011(6) -0.0004(6) -0.0052(6)
C6 0.0097(7) 0.0168(8) 0.0134(7) -0.0019(6) -0.0014(6) -0.0046(6)
C7 0.0105(7) 0.0169(8) 0.0141(8) -0.0013(6) -0.0010(6) -0.0055(6)
C8 0.0137(7) 0.0147(8) 0.0171(8) -0.0010(6) -0.0034(6) -0.0024(6)
C9 0.0132(7) 0.0189(8) 0.0138(7) -0.0001(6) -0.0036(6) -0.0029(6)
S2 0.0108(2) 0.0130(2) 0.0114(2) -0.00183(14) -0.00271(14) -0.00492(14)
O6 0.0160(6) 0.0183(6) 0.0147(6) 0.0016(5) -0.0064(5) -0.0078(5)
O7 0.0158(6) 0.0148(6) 0.0164(6) -0.0045(5) -0.0017(5) -0.0026(5)
O8 0.0130(6) 0.0200(6) 0.0173(6) -0.0010(5) -0.0020(5) -0.0085(5)
O9 0.0172(6) 0.0164(6) 0.0187(6) -0.0024(5) -0.0028(5) -0.0061(5)
O10 0.0218(6) 0.0232(7) 0.0109(5) -0.0004(5) -0.0052(5) -0.0043(5)
N2 0.0134(6) 0.0145(7) 0.0129(6) -0.0041(5) -0.0047(5) -0.0014(5)
C10 0.0124(7) 0.0169(8) 0.0130(7) -0.0031(6) -0.0047(6) -0.0025(6)
C11 0.0124(7) 0.0182(8) 0.0152(7) -0.0060(6) -0.0058(6) -0.0016(6)
C12 0.0126(7) 0.0172(8) 0.0126(8) -0.0011(6) -0.0021(6) -0.0011(6)
C13 0.0103(7) 0.0158(8) 0.0111(7) -0.0012(6) -0.0023(6) -0.0013(6)
C14 0.0099(7) 0.0143(8) 0.0111(7) -0.0012(6) -0.0008(6) -0.0012(6)
C15 0.0114(7) 0.0150(8) 0.0129(7) -0.0025(6) -0.0022(6) -0.0019(6)
C16 0.0110(7) 0.0150(8) 0.0141(7) -0.0029(6) -0.0012(6) -0.0020(6)
C17 0.0142(7) 0.0138(8) 0.0142(8) -0.0004(6) -0.0013(6) -0.0036(6)
C18 0.0139(7) 0.0167(8) 0.0122(7) 0.0008(6) -0.0023(6) -0.0015(6)
O11 0.0119(6) 0.0245(7) 0.0139(6) -0.0018(5) -0.0022(5) -0.0081(5)
O12 0.0173(6) 0.0184(6) 0.0145(6) -0.0031(5) -0.0048(5) -0.0016(5)
O13 0.0119(6) 0.0152(6) 0.0232(6) 0.0020(5) -0.0013(5) -0.0014(5)
O14 0.0141(6) 0.0132(6) 0.0166(6) 0.0020(4) -0.0065(5) -0.0052(5)
O15 0.0270(7) 0.0143(6) 0.0117(6) -0.0020(5) -0.0020(5) -0.0070(5)
O16 0.0128(6) 0.0230(7) 0.0147(6) 0.0017(5) -0.0058(5) -0.0076(5)

loop_
_atom_type_symbol
_atom_type_description
_atom_type_scat_dispersion_real
_atom_type_scat_dispersion_imag
_atom_type_scat_source
C C 0.0181 0.0091 'International Tables Vol C Tables 4.2.6.8 and 6.1.1.4'
H H 0.0000 0.0000 'International Tables Vol C Tables 4.2.6.8 and 6.1.1.4'
Mg Mg 0.1719 0.1771 'International Tables Vol C Tables 4.2.6.8 and 6.1.1.4'
N N 0.0311 0.0180 'International Tables Vol C Tables 4.2.6.8 and 6.1.1.4'
O O 0.0492 0.0322 'International Tables Vol C Tables 4.2.6.8 and 6.1.1.4'
S S 0.3331 0.5567 'International Tables Vol C Tables 4.2.6.8 and 6.1.1.4'

loop_
_geom_angle_atom_site_label_1
_geom_angle_atom_site_label_2
_geom_angle_atom_site_label_3
_geom_angle
_geom_angle_site_symmetry_1
_geom_angle_site_symmetry_3
O11 Mg1 O11 180.0 . 2_776
O11 Mg1 O12 89.08(5) . 2_776
O11 Mg1 O12 90.92(5) . .
O11 Mg1 O12 89.08(5) 2_776 .
O11 Mg1 O12 90.92(5) 2_776 2_776
O11 Mg1 O13 88.67(5) . 2_776
O11 Mg1 O13 91.33(5) 2_776 2_776
O11 Mg1 O13 91.33(5) . .
O11 Mg1 O13 88.67(5) 2_776 .
O12 Mg1 O12 180.00(7) 2_776 .
O13 Mg1 O12 87.99(5) . .
O13 Mg1 O12 92.01(5) . 2_776
O13 Mg1 O12 87.99(5) 2_776 2_776
O13 Mg1 O12 92.01(5) 2_776 .
O13 Mg1 O13 180.00(7) 2_776 .
O14 Mg2 O14 180.0 2_866 .
O15 Mg2 O14 89.56(5) 2_866 .
O15 Mg2 O14 90.44(5) . .
O15 Mg2 O14 90.44(5) 2_866 2_866
O15 Mg2 O14 89.56(5) . 2_866
O15 Mg2 O15 180.00(6) . 2_866
O16 Mg2 O14 88.71(5) 2_866 2_866
O16 Mg2 O14 91.29(5) 2_866 .
O16 Mg2 O14 91.30(5) . 2_866
O16 Mg2 O14 88.70(5) . .
O16 Mg2 O15 90.19(5) 2_866 2_866
O16 Mg2 O15 90.19(5) . .
O16 Mg2 O15 89.81(5) 2_866 .
O16 Mg2 O15 89.81(5) . 2_866
O16 Mg2 O16 180.0 2_866 .
O1 S1 C1 105.56(8) . .
O2 S1 O1 112.73(7) . .
O2 S1 C1 106.61(8) . .
O3 S1 O1 112.27(8) . .
O3 S1 O2 112.18(9) . .
O3 S1 C1 106.91(8) . .
C3 N1 C2 117.76(14) . .
C7 N1 C2 117.59(14) . .
C7 N1 C3 124.62(14) . .
C2 C1 S1 110.46(12) . .
N1 C2 C1 113.36(13) . .
O5 C3 N1 120.75(15) . .
O5 C3 C4 122.29(16) . .
N1 C3 C4 116.95(14) . .
C5 C4 C3 119.42(16) . .
C9 C4 C3 120.15(15) 2_777 .
C9 C4 C5 120.43(15) 2_777 .
C5 C5 C4 119.1(2) 2_777 .
C6 C5 C4 121.05(16) . .
C6 C5 C5 119.86(19) . 2_777
C5 C6 C7 120.12(14) . .
C8 C6 C5 120.08(15) . .
C8 C6 C7 119.77(16) . .
O4 C7 N1 120.56(15) . .
O4 C7 C6 122.72(15) . .
N1 C7 C6 116.70(15) . .
C6 C8 C9 120.38(16) . .
C4 C9 C8 120.13(15) 2_777 .
O6 S2 C10 105.60(7) . .
O7 S2 O6 112.07(7) . .
O7 S2 C10 105.48(7) . .
O8 S2 O6 112.87(7) . .
O8 S2 O7 113.24(7) . .
O8 S2 C10 106.84(8) . .
C12 N2 C11 118.21(14) . .
C12 N2 C16 125.36(14) . .
C16 N2 C11 116.43(14) . .
C11 C10 S2 110.14(11) . .
N2 C11 C10 110.33(13) . .
O10 C12 N2 121.24(15) . .
O10 C12 C13 121.46(16) . .
N2 C12 C13 117.29(14) . .
C14 C13 C12 119.16(15) . .
C18 C13 C12 120.10(14) . .
C18 C13 C14 120.74(15) . .
C13 C14 C14 119.01(19) . 2_867
C13 C14 C15 121.62(15) . .
C15 C14 C14 119.38(18) . 2_867
C14 C15 C16 119.63(14) . .
C17 C15 C14 120.73(15) . .
C17 C15 C16 119.64(15) . .
O9 C16 N2 120.43(15) . .
O9 C16 C15 122.68(15) . .
N2 C16 C15 116.89(15) . .
C15 C17 C18 119.90(16) . 2_867
C13 C18 C17 120.21(15) . 2_867

loop_
_geom_bond_atom_site_label_1
_geom_bond_atom_site_label_2
_geom_bond_distance
_geom_bond_site_symmetry_2
Mg1 O11 2.0403(12) .
Mg1 O11 2.0403(12) 2_776
Mg1 O12 2.0627(12) .
Mg1 O12 2.0626(12) 2_776
Mg1 O13 2.0536(13) 2_776
Mg1 O13 2.0536(13) .
Mg2 O14 2.0828(12) 2_866
Mg2 O14 2.0829(12) .
Mg2 O15 2.0470(13) .
Mg2 O15 2.0471(13) 2_866
Mg2 O16 2.0309(12) .
Mg2 O16 2.0309(12) 2_866
S1 O1 1.4654(12) .
S1 O2 1.4643(12) .
S1 O3 1.4518(13) .
S1 C1 1.7824(17) .
O4 C7 1.219(2) .
O5 C3 1.214(2) .
N1 C2 1.475(2) .
N1 C3 1.402(2) .
N1 C7 1.395(2) .
C1 C2 1.526(2) .
C3 C4 1.489(2) .
C4 C5 1.414(2) .
C4 C9 1.382(2) 2_777
C5 C5 1.413(3) 2_777
C5 C6 1.411(2) .
C6 C7 1.489(2) .
C6 C8 1.379(2) .
C8 C9 1.411(2) .
S2 O6 1.4686(12) .
S2 O7 1.4675(13) .
S2 O8 1.4542(12) .
S2 C10 1.7768(16) .
O9 C16 1.219(2) .
O10 C12 1.219(2) .
N2 C11 1.4752(19) .
N2 C12 1.393(2) .
N2 C16 1.396(2) .
C10 C11 1.523(2) .
C12 C13 1.485(2) .
C13 C14 1.413(2) .
C13 C18 1.381(2) .
C14 C14 1.413(3) 2_867
C14 C15 1.413(2) .
C15 C16 1.482(2) .
C15 C17 1.381(2) .
C17 C18 1.409(2) 2_867
